data_1540396
loop_
_publ_author_name
'Mlate\<cek, Martin'
'Dost\'al, Libor'
'R\%u\<zi\<ckov\'a, Zde\<nka'
'Honz\'i\<cek, Jan'
'Holubov\'a, Jana'
'Erben, Milan'

_publ_section_title
;
 The first scorpionate ligand based on diazaphosphole.
;
_journal_issue 46
_journal_name_full 'Dalton transactions (Cambridge, England : 2003)'
_journal_page_first 20242
_journal_page_last 20253
_journal_paper_doi 10.1039/c5dt03589a
_journal_volume 44
_journal_year 2015
_chemical_formula_moiety 'C24 H22 B2 Cd N12 P6, 1.5(C7 H8)'
_chemical_formula_sum 'C34.5 H34 B2 Cd N12 P6'
_chemical_formula_weight 936.58
_chemical_name_systematic
;
 ?
;
_space_group_crystal_system triclinic
_space_group_IT_number 2
_space_group_name_Hall '-P 1'
_space_group_name_H-M_alt 'P -1'
_symmetry_space_group_name_Hall '-P 1'
_symmetry_space_group_name_H-M 'P -1'
_atom_sites_solution_hydrogens difmap
_audit_creation_method SHELXL-97
_audit_update_record
;
2015-06-15 deposited with the CCDC.
2015-10-20 downloaded from the CCDC.
;
_cell_angle_alpha 66.977(3)
_cell_angle_beta 61.712(4)
_cell_angle_gamma 61.256(3)
_cell_formula_units_Z 2
_cell_length_a 14.0480(7)
_cell_length_b 14.0970(3)
_cell_length_c 14.1551(12)
_cell_measurement_reflns_used 48277
_cell_measurement_temperature 150(1)
_cell_measurement_theta_max 30.5
_cell_measurement_theta_min 1
_cell_volume 2115.4(2)
_computing_cell_refinement 'COLLECT and DENZO'
_computing_data_collection 'COLLECT (Hooft, 1998) and DENZO (Otwinowski & Minor, 1997)'
_computing_data_reduction 'COLLECT and DENZO'
_computing_molecular_graphics 'PLATON (Spek, 2003)'
_computing_publication_material 'SHELXL-97 (Sheldrick, 2008)'
_computing_structure_refinement 'SHELXL-2013 (Sheldrick, 2013)'
_computing_structure_solution 'SIR92 (Altomare et al., 1994)'
_diffrn_ambient_temperature 150(1)
_diffrn_detector_area_resol_mean 9.091
_diffrn_measured_fraction_theta_full 0.994
_diffrn_measured_fraction_theta_max 0.983
_diffrn_measurement_device_type 'Bruker Nonius KappaCCD area detector'
_diffrn_measurement_method '\f and \w scans to fill the Ewald sphere'
_diffrn_radiation_monochromator graphite
_diffrn_radiation_source 'fine-focus sealed tube'
_diffrn_radiation_type MoK\a
_diffrn_radiation_wavelength 0.71073
_diffrn_reflns_av_R_equivalents 0.0305
_diffrn_reflns_av_unetI/netI 0.0248
_diffrn_reflns_Laue_measured_fraction_full 0.994
_diffrn_reflns_Laue_measured_fraction_max 0.983
_diffrn_reflns_limit_h_max 19
_diffrn_reflns_limit_h_min -20
_diffrn_reflns_limit_k_max 20
_diffrn_reflns_limit_k_min -20
_diffrn_reflns_limit_l_max 19
_diffrn_reflns_limit_l_min -20
_diffrn_reflns_number 48084
_diffrn_reflns_point_group_measured_fraction_full 0.994
_diffrn_reflns_point_group_measured_fraction_max 0.983
_diffrn_reflns_theta_full 25.242
_diffrn_reflns_theta_max 30.500
_diffrn_reflns_theta_min 2.899
_diffrn_standards_number 0
_exptl_absorpt_coefficient_mu 0.785
_exptl_absorpt_correction_T_max 0.917
_exptl_absorpt_correction_T_min 0.806
_exptl_absorpt_correction_type integration
_exptl_absorpt_process_details
;
Gaussian integration (Coppens, 1970)
;
_exptl_crystal_colour colourless
_exptl_crystal_density_diffrn 1.470
_exptl_crystal_description block
_exptl_crystal_F_000 946
_exptl_crystal_size_max 0.39
_exptl_crystal_size_mid 0.25
_exptl_crystal_size_min 0.18
_refine_diff_density_max 0.535
_refine_diff_density_min -0.496
_refine_diff_density_rms 0.077
_refine_ls_extinction_method none
_refine_ls_goodness_of_fit_ref 1.104
_refine_ls_hydrogen_treatment constr
_refine_ls_matrix_type full
_refine_ls_number_parameters 472
_refine_ls_number_reflns 12693
_refine_ls_number_restraints 6
_refine_ls_restrained_S_all 1.108
_refine_ls_R_factor_all 0.0429
_refine_ls_R_factor_gt 0.0302
_refine_ls_shift/su_max 0.001
_refine_ls_shift/su_mean 0.000
_refine_ls_structure_factor_coef Fsqd
_refine_ls_weighting_details 'w=1/[\s^2^(Fo^2^)+(0.0292P)^2^+1.9455P] where P=(Fo^2^+2Fc^2^)/3'
_refine_ls_weighting_scheme calc
_refine_ls_wR_factor_gt 0.0714
_refine_ls_wR_factor_ref 0.0821
_reflns_Friedel_coverage 0.000
_reflns_number_gt 10573
_reflns_number_total 12693
_reflns_threshold_expression 'I > 2\s(I)'
_cod_data_source_file c5dt03589a1.cif
_cod_data_source_block shelxl
_cod_depositor_comments 'Adding full bibliography for 1540394--1540403.cif.'
_cod_original_formula_sum 'C34.50 H34 B2 Cd N12 P6'
_cod_database_code 1540396
_shelx_space_group_comment
;
The symmetry employed for this shelxl refinement is uniquely defined
by the following loop, which should always be used as a source of
symmetry information in preference to the above space-group names.
They are only intended as comments.
;

loop_
_space_group_symop_operation_xyz
'x, y, z'
'-x, -y, -z'

loop_
_atom_site_label
_atom_site_type_symbol
_atom_site_fract_x
_atom_site_fract_y
_atom_site_fract_z
_atom_site_U_iso_or_equiv
_atom_site_adp_type
_atom_site_occupancy
_atom_site_site_symmetry_order
_atom_site_calc_flag
_atom_site_refinement_flags_posn
_atom_site_refinement_flags_adp
_atom_site_refinement_flags_occupancy
Cd1 Cd 1.0000 0.0000 0.0000 0.02178(5) Uani 1 2 d S . P
Cd2 Cd 0.5000 0.5000 0.5000 0.02122(5) Uani 1 2 d S . P
P6 P 0.19878(5) 0.81921(5) 0.64435(5) 0.03188(12) Uani 1 1 d . . .
P5 P 0.33325(5) 0.44062(5) 0.32167(4) 0.03261(12) Uani 1 1 d . . .
P3 P 1.02541(5) 0.29671(4) -0.32484(4) 0.02834(11) Uani 1 1 d . . .
P1 P 0.58860(5) 0.13740(5) 0.20164(6) 0.04022(14) Uani 1 1 d . . .
P4 P 0.35487(5) 0.21481(4) 0.78161(5) 0.03372(12) Uani 1 1 d . . .
P2 P 1.12595(5) 0.19353(5) 0.08372(5) 0.03474(12) Uani 1 1 d . . .
N8 N 0.28716(13) 0.41659(13) 0.67312(12) 0.0204(3) Uani 1 1 d . . .
N4 N 0.94594(13) 0.22067(12) 0.05325(12) 0.0191(3) Uani 1 1 d . . .
N10 N 0.27211(13) 0.51569(13) 0.48999(12) 0.0205(3) Uani 1 1 d . . .
N9 N 0.37043(14) 0.53673(15) 0.41897(13) 0.0259(3) Uani 1 1 d . . .
N3 N 0.98799(15) 0.11056(12) 0.09637(13) 0.0242(3) Uani 1 1 d . . .
N7 N 0.40472(14) 0.38498(13) 0.63834(13) 0.0232(3) Uani 1 1 d . . .
C7 C 0.76287(15) 0.39459(14) 0.02087(14) 0.0186(3) Uani 1 1 d . . .
N2 N 0.76568(13) 0.19765(12) 0.07334(12) 0.0199(3) Uani 1 1 d . . .
N6 N 0.91131(13) 0.25857(12) -0.11569(12) 0.0191(3) Uani 1 1 d . . .
N12 N 0.23682(13) 0.63034(13) 0.61702(12) 0.0205(3) Uani 1 1 d . . .
N1 N 0.80312(15) 0.09190(13) 0.06422(15) 0.0273(3) Uani 1 1 d . . .
B2 B 0.21722(17) 0.53072(17) 0.61206(16) 0.0196(3) Uani 1 1 d . . .
C20 C 0.02054(17) 0.55157(16) 0.77718(15) 0.0250(4) Uani 1 1 d . . .
H20 H 0.0625 0.5166 0.8240 0.030 Uiso 1 1 d R U .
C6 C 0.92273(16) 0.34019(15) -0.20534(14) 0.0220(3) Uani 1 1 d . . .
H6 H 0.8784 0.4144 -0.2031 0.026 Uiso 1 1 d R U .
N5 N 0.98584(15) 0.15648(13) -0.13797(13) 0.0271(3) Uani 1 1 d . . .
C12 C 0.75584(16) 0.44254(15) 0.09487(14) 0.0214(3) Uani 1 1 d . . .
H12 H 0.8032 0.4018 0.1368 0.026 Uiso 1 1 d R U .
C2 C 0.65509(17) 0.23266(16) 0.14249(16) 0.0269(4) Uani 1 1 d . . .
H2 H 0.6175 0.3033 0.1570 0.032 Uiso 1 1 d R U .
C14 C 0.24877(18) 0.33566(16) 0.74630(16) 0.0268(4) Uani 1 1 d . . .
H14 H 0.1710 0.3439 0.7757 0.032 Uiso 1 1 d R U .
C8 C 0.68493(16) 0.45763(15) -0.03537(15) 0.0232(3) Uani 1 1 d . . .
H8 H 0.6835 0.4263 -0.0814 0.028 Uiso 1 1 d R U .
B1 B 0.84497(17) 0.26901(15) 0.00876(15) 0.0178(3) Uani 1 1 d . . .
C19 C 0.08008(16) 0.55976(16) 0.66386(15) 0.0223(3) Uani 1 1 d . . .
C18 C 0.15247(17) 0.72614(16) 0.64391(15) 0.0253(4) Uani 1 1 d . . .
H18 H 0.0746 0.7414 0.6611 0.030 Uiso 1 1 d R U .
C13 C 0.45142(18) 0.28220(16) 0.68835(16) 0.0275(4) Uani 1 1 d . . .
H13 H 0.5308 0.2481 0.6748 0.033 Uiso 1 1 d R U .
C4 C 1.00952(16) 0.27469(16) 0.03984(16) 0.0255(4) Uani 1 1 d . . .
H4 H 0.9922 0.3500 0.0094 0.031 Uiso 1 1 d R U .
C3 C 1.08085(18) 0.08506(17) 0.11739(18) 0.0305(4) Uani 1 1 d . . .
H3 H 1.1198 0.0132 0.1483 0.037 Uiso 1 1 d R U .
N11 N 0.34410(14) 0.62691(14) 0.59441(14) 0.0263(3) Uani 1 1 d . . .
C11 C 0.68051(17) 0.54996(16) 0.10660(16) 0.0265(4) Uani 1 1 d . . .
H11 H 0.6779 0.5799 0.1562 0.032 Uiso 1 1 d R U .
C10 C 0.60770(17) 0.61197(16) 0.04654(17) 0.0292(4) Uani 1 1 d . . .
H10 H 0.5594 0.6848 0.0524 0.035 Uiso 1 1 d R U .
C5 C 1.04984(19) 0.16323(17) -0.24353(16) 0.0309(4) Uani 1 1 d . . .
H5 H 1.1039 0.1006 -0.2722 0.037 Uiso 1 1 d R U .
C16 C 0.24276(17) 0.46382(17) 0.45203(15) 0.0264(4) Uani 1 1 d . . .
H16 H 0.1783 0.4431 0.4920 0.032 Uiso 1 1 d R U .
C15 C 0.41091(18) 0.5032(2) 0.32732(15) 0.0306(4) Uani 1 1 d . . .
H15 H 0.4770 0.5127 0.2693 0.037 Uiso 1 1 d R U .
C24 C 0.01191(17) 0.61277(18) 0.59841(16) 0.0288(4) Uani 1 1 d . . .
H24 H 0.0486 0.6205 0.5227 0.035 Uiso 1 1 d R U .
C22 C -0.16468(18) 0.64534(18) 0.75470(19) 0.0328(4) Uani 1 1 d . . .
H22 H -0.2453 0.6742 0.7846 0.039 Uiso 1 1 d R U .
C17 C 0.33733(19) 0.71934(17) 0.60520(17) 0.0299(4) Uani 1 1 d . . .
H17 H 0.4029 0.7304 0.5924 0.036 Uiso 1 1 d R U .
C9 C 0.60843(17) 0.56432(16) -0.02296(17) 0.0280(4) Uani 1 1 d . . .
H9 H 0.5580 0.6040 -0.0619 0.034 Uiso 1 1 d R U .
C21 C -0.10030(18) 0.59387(17) 0.82190(17) 0.0300(4) Uani 1 1 d . . .
H21 H -0.1377 0.5868 0.8975 0.036 Uiso 1 1 d R U .
C23 C -0.10902(18) 0.65465(19) 0.64299(19) 0.0331(4) Uani 1 1 d . . .
H23 H -0.1519 0.6889 0.5971 0.040 Uiso 1 1 d R U .
C28 C 0.2394(4) 0.7942(3) 0.2561(4) 0.0796(12) Uani 1 1 d . . .
H28 H 0.2096 0.7414 0.2713 0.096 Uiso 1 1 d R U .
C1 C 0.7206(2) 0.05040(18) 0.1253(2) 0.0370(5) Uani 1 1 d . . .
H1 H 0.7317 -0.0209 0.1275 0.044 Uiso 1 1 d R U .
C30 C 0.2456(4) 0.9297(4) 0.3110(4) 0.0859(13) Uani 1 1 d . . .
H30 H 0.2198 0.9684 0.3641 0.103 Uiso 1 1 d R U .
C29 C 0.2045(4) 0.8481(4) 0.3331(4) 0.0921(14) Uani 1 1 d . . .
H29 H 0.1551 0.8275 0.4032 0.111 Uiso 1 1 d R U .
C31 C 0.3676(5) 1.0434(4) 0.1872(6) 0.124(2) Uani 1 1 d . U .
H31A H 0.3914 1.0327 0.2452 0.149 Uiso 1 1 d R U .
H31B H 0.3102 1.1163 0.1777 0.149 Uiso 1 1 d R U .
H31C H 0.4337 1.0353 0.1202 0.149 Uiso 1 1 d R U .
C25 C 0.3223(3) 0.9557(3) 0.2101(4) 0.0671(10) Uani 1 1 d . . .
C26 C 0.3573(3) 0.9005(3) 0.1317(3) 0.0686(9) Uani 1 1 d . . .
H26 H 0.4087 0.9187 0.0620 0.082 Uiso 1 1 d R U .
C27 C 0.3151(3) 0.8199(3) 0.1547(4) 0.0751(11) Uani 1 1 d . . .
H27 H 0.3389 0.7823 0.1014 0.090 Uiso 1 1 d R U .

loop_
_atom_site_aniso_label
_atom_site_aniso_U_11
_atom_site_aniso_U_22
_atom_site_aniso_U_33
_atom_site_aniso_U_23
_atom_site_aniso_U_13
_atom_site_aniso_U_12
Cd1 0.02765(9) 0.01240(8) 0.02342(9) -0.00402(6) -0.00968(7) -0.00511(7)
Cd2 0.01878(8) 0.02716(9) 0.02114(9) -0.00568(7) -0.00484(7) -0.01261(7)
P6 0.0375(3) 0.0253(2) 0.0323(3) -0.0089(2) -0.0065(2) -0.0145(2)
P5 0.0316(3) 0.0495(3) 0.0232(2) -0.0156(2) -0.0058(2) -0.0172(2)
P3 0.0334(3) 0.0295(2) 0.0163(2) -0.00264(18) -0.00498(19) -0.0126(2)
P1 0.0318(3) 0.0376(3) 0.0436(3) -0.0021(3) -0.0031(2) -0.0221(3)
P4 0.0385(3) 0.0205(2) 0.0368(3) -0.0021(2) -0.0099(2) -0.0133(2)
P2 0.0266(3) 0.0341(3) 0.0513(3) -0.0177(3) -0.0196(2) -0.0042(2)
N8 0.0223(7) 0.0247(7) 0.0174(6) -0.0047(5) -0.0051(5) -0.0127(6)
N4 0.0217(7) 0.0157(6) 0.0192(7) -0.0043(5) -0.0081(6) -0.0050(5)
N10 0.0195(7) 0.0285(8) 0.0155(6) -0.0041(6) -0.0041(5) -0.0128(6)
N9 0.0240(7) 0.0399(9) 0.0173(7) -0.0029(6) -0.0039(6) -0.0200(7)
N3 0.0312(8) 0.0154(6) 0.0271(8) -0.0040(6) -0.0168(7) -0.0034(6)
N7 0.0219(7) 0.0269(8) 0.0200(7) -0.0049(6) -0.0058(6) -0.0098(6)
C7 0.0202(8) 0.0155(7) 0.0176(7) -0.0029(6) -0.0055(6) -0.0063(6)
N2 0.0228(7) 0.0165(6) 0.0198(7) -0.0032(5) -0.0071(6) -0.0077(6)
N6 0.0231(7) 0.0145(6) 0.0171(6) -0.0033(5) -0.0068(5) -0.0054(5)
N12 0.0213(7) 0.0238(7) 0.0183(7) -0.0046(5) -0.0050(5) -0.0115(6)
N1 0.0263(8) 0.0170(7) 0.0376(9) -0.0051(6) -0.0096(7) -0.0093(6)
B2 0.0206(9) 0.0246(9) 0.0159(8) -0.0038(7) -0.0045(7) -0.0123(7)
C20 0.0289(9) 0.0269(9) 0.0209(8) -0.0051(7) -0.0037(7) -0.0165(8)
C6 0.0282(9) 0.0196(8) 0.0192(8) -0.0016(6) -0.0099(7) -0.0100(7)
N5 0.0337(9) 0.0176(7) 0.0204(7) -0.0058(6) -0.0071(6) -0.0034(6)
C12 0.0247(8) 0.0206(8) 0.0174(7) -0.0042(6) -0.0057(6) -0.0086(7)
C2 0.0252(9) 0.0248(9) 0.0266(9) -0.0048(7) -0.0048(7) -0.0108(7)
C14 0.0312(10) 0.0261(9) 0.0268(9) -0.0045(7) -0.0075(8) -0.0167(8)
C8 0.0244(8) 0.0214(8) 0.0235(8) -0.0054(7) -0.0097(7) -0.0064(7)
B1 0.0200(8) 0.0155(8) 0.0177(8) -0.0036(6) -0.0075(7) -0.0054(7)
C19 0.0206(8) 0.0281(9) 0.0195(8) -0.0056(7) -0.0029(6) -0.0135(7)
C18 0.0251(9) 0.0242(9) 0.0241(9) -0.0046(7) -0.0060(7) -0.0103(7)
C13 0.0279(9) 0.0241(9) 0.0261(9) -0.0058(7) -0.0079(7) -0.0076(7)
C4 0.0244(9) 0.0230(8) 0.0305(9) -0.0078(7) -0.0089(7) -0.0087(7)
C3 0.0328(10) 0.0227(9) 0.0372(11) -0.0109(8) -0.0212(9) 0.0011(8)
N11 0.0244(8) 0.0303(8) 0.0318(8) -0.0106(7) -0.0080(7) -0.0143(7)
C11 0.0292(9) 0.0230(8) 0.0232(8) -0.0122(7) -0.0020(7) -0.0081(7)
C10 0.0244(9) 0.0193(8) 0.0290(9) -0.0082(7) -0.0019(7) -0.0021(7)
C5 0.0343(10) 0.0264(9) 0.0216(9) -0.0090(7) -0.0056(8) -0.0046(8)
C16 0.0253(9) 0.0371(10) 0.0226(8) -0.0094(8) -0.0050(7) -0.0167(8)
C15 0.0262(9) 0.0500(12) 0.0166(8) -0.0055(8) -0.0041(7) -0.0191(9)
C24 0.0245(9) 0.0379(11) 0.0236(9) -0.0077(8) -0.0061(7) -0.0125(8)
C22 0.0208(9) 0.0304(10) 0.0444(12) -0.0141(9) -0.0011(8) -0.0126(8)
C17 0.0323(10) 0.0317(10) 0.0330(10) -0.0091(8) -0.0093(8) -0.0175(9)
C9 0.0223(9) 0.0228(9) 0.0297(9) -0.0044(7) -0.0101(7) -0.0016(7)
C21 0.0313(10) 0.0295(10) 0.0266(9) -0.0111(8) 0.0044(8) -0.0197(8)
C23 0.0217(9) 0.0376(11) 0.0412(12) -0.0101(9) -0.0118(8) -0.0097(8)
C28 0.071(2) 0.0485(18) 0.128(4) 0.010(2) -0.069(3) -0.0167(17)
C1 0.0352(11) 0.0245(10) 0.0508(13) -0.0015(9) -0.0138(10) -0.0169(9)
C30 0.087(3) 0.102(3) 0.082(3) -0.030(2) -0.054(2) -0.014(3)
C29 0.097(3) 0.105(3) 0.070(3) 0.020(2) -0.049(2) -0.043(3)
C31 0.110(4) 0.101(4) 0.201(6) -0.014(4) -0.101(4) -0.036(3)
C25 0.0577(19) 0.0444(16) 0.113(3) -0.0060(18) -0.061(2) -0.0066(14)
C26 0.0345(14) 0.072(2) 0.081(2) -0.0133(19) -0.0234(15) -0.0046(14)
C27 0.0471(17) 0.0576(19) 0.123(3) -0.044(2) -0.048(2) 0.0168(15)

loop_
_atom_type_symbol
_atom_type_description
_atom_type_scat_dispersion_real
_atom_type_scat_dispersion_imag
_atom_type_scat_source
C C 0.0033 0.0016 'International Tables Vol C Tables 4.2.6.8 and 6.1.1.4'
H H 0.0000 0.0000 'International Tables Vol C Tables 4.2.6.8 and 6.1.1.4'
N N 0.0061 0.0033 'International Tables Vol C Tables 4.2.6.8 and 6.1.1.4'
B B 0.0013 0.0007 'International Tables Vol C Tables 4.2.6.8 and 6.1.1.4'
P P 0.1023 0.0942 'International Tables Vol C Tables 4.2.6.8 and 6.1.1.4'
Cd Cd -0.8075 1.2024 'International Tables Vol C Tables 4.2.6.8 and 6.1.1.4'

loop_
_exptl_crystal_face_index_h
_exptl_crystal_face_index_k
_exptl_crystal_face_index_l
_exptl_crystal_face_perp_dist
1 1 0 0.158
-1 -1 0 0.180
0 -1 -1 0.043
0 1 1 0.091
1 0 1 0.123
-1 0 -1 0.094

loop_
_geom_angle_atom_site_label_1
_geom_angle_atom_site_label_2
_geom_angle_atom_site_label_3
_geom_angle
_geom_angle_site_symmetry_1
_geom_angle_site_symmetry_3
N1 Cd1 N1 180.0 2_755 .
N1 Cd1 N5 99.21(6) 2_755 .
N1 Cd1 N5 80.79(6) . .
N1 Cd1 N5 80.79(6) 2_755 2_755
N1 Cd1 N5 99.21(6) . 2_755
N5 Cd1 N5 180.0 . 2_755
N1 Cd1 N3 80.01(6) 2_755 2_755
N1 Cd1 N3 99.99(6) . 2_755
N5 Cd1 N3 95.24(6) . 2_755
N5 Cd1 N3 84.76(6) 2_755 2_755
N1 Cd1 N3 99.99(6) 2_755 .
N1 Cd1 N3 80.01(6) . .
N5 Cd1 N3 84.76(6) . .
N5 Cd1 N3 95.24(6) 2_755 .
N3 Cd1 N3 180.0 2_755 .
N11 Cd2 N11 180.0 2_666 .
N11 Cd2 N7 99.29(6) 2_666 .
N11 Cd2 N7 80.71(6) . .
N11 Cd2 N7 80.71(6) 2_666 2_666
N11 Cd2 N7 99.29(6) . 2_666
N7 Cd2 N7 180.0 . 2_666
N11 Cd2 N9 81.60(6) 2_666 2_666
N11 Cd2 N9 98.40(6) . 2_666
N7 Cd2 N9 96.32(5) . 2_666
N7 Cd2 N9 83.68(5) 2_666 2_666
N11 Cd2 N9 98.40(6) 2_666 .
N11 Cd2 N9 81.60(6) . .
N7 Cd2 N9 83.68(5) . .
N7 Cd2 N9 96.32(5) 2_666 .
N9 Cd2 N9 180.0 2_666 .
C18 P6 C17 85.23(9) . .
C16 P5 C15 85.53(9) . .
C6 P3 C5 85.72(9) . .
C2 P1 C1 85.12(10) . .
C14 P4 C13 85.56(10) . .
C4 P2 C3 85.30(9) . .
C14 N8 N7 112.70(16) . .
C14 N8 B2 127.88(16) . .
N7 N8 B2 118.60(14) . .
C4 N4 N3 113.23(15) . .
C4 N4 B1 125.97(15) . .
N3 N4 B1 120.12(14) . .
C16 N10 N9 113.26(15) . .
C16 N10 B2 125.04(15) . .
N9 N10 B2 120.59(14) . .
C15 N9 N10 110.55(16) . .
C15 N9 Cd2 119.37(13) . .
N10 N9 Cd2 114.89(11) . .
C3 N3 N4 110.42(16) . .
C3 N3 Cd1 117.64(13) . .
N4 N3 Cd1 112.87(11) . .
C13 N7 N8 110.94(16) . .
C13 N7 Cd2 127.74(13) . .
N8 N7 Cd2 121.17(11) . .
C12 C7 C8 116.58(16) . .
C12 C7 B1 122.94(15) . .
C8 C7 B1 120.14(15) . .
C2 N2 N1 112.38(15) . .
C2 N2 B1 125.01(15) . .
N1 N2 B1 122.60(14) . .
C6 N6 N5 112.51(15) . .
C6 N6 B1 127.89(14) . .
N5 N6 B1 118.19(13) . .
C18 N12 N11 112.13(15) . .
C18 N12 B2 125.25(15) . .
N11 N12 B2 122.62(15) . .
C1 N1 N2 111.11(17) . .
C1 N1 Cd1 128.67(14) . .
N2 N1 Cd1 116.57(11) . .
N10 B2 N8 103.08(14) . .
N10 B2 N12 110.28(14) . .
N8 B2 N12 111.06(14) . .
N10 B2 C19 112.94(14) . .
N8 B2 C19 113.43(14) . .
N12 B2 C19 106.14(15) . .
C21 C20 C19 121.68(19) . .
C21 C20 H20 119.0 . .
C19 C20 H20 119.3 . .
N6 C6 P3 114.82(13) . .
N6 C6 H6 122.5 . .
P3 C6 H6 122.6 . .
C5 N5 N6 111.29(15) . .
C5 N5 Cd1 127.23(13) . .
N6 N5 Cd1 121.31(11) . .
C11 C12 C7 121.58(17) . .
C11 C12 H12 119.1 . .
C7 C12 H12 119.3 . .
N2 C2 P1 115.20(14) . .
N2 C2 H2 122.3 . .
P1 C2 H2 122.5 . .
N8 C14 P4 114.84(15) . .
N8 C14 H14 122.8 . .
P4 C14 H14 122.4 . .
C9 C8 C7 122.04(17) . .
C9 C8 H8 119.1 . .
C7 C8 H8 118.9 . .
N4 B1 N2 110.12(13) . .
N4 B1 N6 103.18(13) . .
N2 B1 N6 111.11(13) . .
N4 B1 C7 113.10(14) . .
N2 B1 C7 107.35(14) . .
N6 B1 C7 112.01(13) . .
C24 C19 C20 116.41(17) . .
C24 C19 B2 121.65(16) . .
C20 C19 B2 120.95(16) . .
N12 C18 P6 115.28(14) . .
N12 C18 H18 122.6 . .
P6 C18 H18 122.1 . .
N7 C13 P4 115.93(15) . .
N7 C13 H13 122.1 . .
P4 C13 H13 122.0 . .
N4 C4 P2 114.68(14) . .
N4 C4 H4 122.6 . .
P2 C4 H4 122.7 . .
N3 C3 P2 116.34(15) . .
N3 C3 H3 121.6 . .
P2 C3 H3 122.0 . .
C17 N11 N12 111.06(16) . .
C17 N11 Cd2 128.38(14) . .
N12 N11 Cd2 117.62(11) . .
C10 C11 C12 120.45(18) . .
C10 C11 H11 119.8 . .
C12 C11 H11 119.8 . .
C11 C10 C9 119.12(17) . .
C11 C10 H10 120.4 . .
C9 C10 H10 120.5 . .
N5 C5 P3 115.65(15) . .
N5 C5 H5 121.8 . .
P3 C5 H5 122.5 . .
N10 C16 P5 114.43(14) . .
N10 C16 H16 122.9 . .
P5 C16 H16 122.6 . .
N9 C15 P5 116.20(14) . .
N9 C15 H15 121.7 . .
P5 C15 H15 122.1 . .
C23 C24 C19 122.02(19) . .
C23 C24 H24 119.3 . .
C19 C24 H24 118.7 . .
C23 C22 C21 119.61(19) . .
C23 C22 H22 120.3 . .
C21 C22 H22 120.1 . .
N11 C17 P6 116.29(15) . .
N11 C17 H17 121.9 . .
P6 C17 H17 121.8 . .
C10 C9 C8 120.08(18) . .
C10 C9 H9 120.1 . .
C8 C9 H9 119.8 . .
C22 C21 C20 120.25(19) . .
C22 C21 H21 119.8 . .
C20 C21 H21 119.9 . .
C22 C23 C24 120.0(2) . .
C22 C23 H23 120.1 . .
C24 C23 H23 119.8 . .
C29 C28 C27 119.6(4) . .
C29 C28 H28 120.0 . .
C27 C28 H28 120.3 . .
N1 C1 P1 116.18(16) . .
N1 C1 H1 122.0 . .
P1 C1 H1 121.8 . .
C25 C30 C29 120.1(4) . .
C25 C30 H30 119.0 . .
C29 C30 H30 120.9 . .
C28 C29 C30 120.9(4) . .
C28 C29 H29 118.8 . .
C30 C29 H29 120.2 . .
C25 C31 H31A 111.1 . .
C25 C31 H31B 111.2 . .
H31A C31 H31B 109.5 . .
C25 C31 H31C 106.1 . .
H31A C31 H31C 109.5 . .
H31B C31 H31C 109.5 . .
C30 C25 C26 118.6(4) . .
C30 C25 C31 119.8(5) . .
C26 C25 C31 121.6(5) . .
C25 C26 C27 120.7(4) . .
C25 C26 H26 119.1 . .
C27 C26 H26 120.2 . .
C28 C27 C26 120.1(4) . .
C28 C27 H27 119.2 . .
C26 C27 H27 120.7 . .

loop_
_geom_bond_atom_site_label_1
_geom_bond_atom_site_label_2
_geom_bond_distance
_geom_bond_site_symmetry_2
Cd1 N1 2.2904(17) 2_755
Cd1 N1 2.2905(17) .
Cd1 N5 2.3013(16) .
Cd1 N5 2.3013(16) 2_755
Cd1 N3 2.3474(15) 2_755
Cd1 N3 2.3474(15) .
Cd2 N11 2.2606(17) 2_666
Cd2 N11 2.2606(17) .
Cd2 N7 2.3183(16) .
Cd2 N7 2.3183(16) 2_666
Cd2 N9 2.3461(16) 2_666
Cd2 N9 2.3461(16) .
P6 C18 1.725(2) .
P6 C17 1.741(2) .
P5 C16 1.725(2) .
P5 C15 1.743(2) .
P3 C6 1.7221(19) .
P3 C5 1.744(2) .
P1 C2 1.721(2) .
P1 C1 1.749(3) .
P4 C14 1.724(2) .
P4 C13 1.745(2) .
P2 C4 1.725(2) .
P2 C3 1.744(2) .
N8 C14 1.343(2) .
N8 N7 1.364(2) .
N8 B2 1.580(3) .
N4 C4 1.339(2) .
N4 N3 1.360(2) .
N4 B1 1.567(2) .
N10 C16 1.342(2) .
N10 N9 1.361(2) .
N10 B2 1.578(2) .
N9 C15 1.323(3) .
N3 C3 1.324(3) .
N7 C13 1.325(2) .
C7 C12 1.398(2) .
C7 C8 1.400(2) .
C7 B1 1.606(2) .
N2 C2 1.347(2) .
N2 N1 1.359(2) .
N2 B1 1.575(2) .
N6 C6 1.343(2) .
N6 N5 1.364(2) .
N6 B1 1.584(2) .
N12 C18 1.345(2) .
N12 N11 1.364(2) .
N12 B2 1.588(2) .
N1 C1 1.319(3) .
B2 C19 1.598(3) .
C20 C21 1.393(3) .
C20 C19 1.401(2) .
C20 H20 0.9300 .
C6 H6 0.9300 .
N5 C5 1.322(2) .
C12 C11 1.389(3) .
C12 H12 0.9300 .
C2 H2 0.9300 .
C14 H14 0.9301 .
C8 C9 1.386(3) .
C8 H8 0.9300 .
C19 C24 1.395(3) .
C18 H18 0.9301 .
C13 H13 0.9300 .
C4 H4 0.9300 .
C3 H3 0.9299 .
N11 C17 1.324(2) .
C11 C10 1.384(3) .
C11 H11 0.9300 .
C10 C9 1.386(3) .
C10 H10 0.9301 .
C5 H5 0.9300 .
C16 H16 0.9300 .
C15 H15 0.9300 .
C24 C23 1.394(3) .
C24 H24 0.9301 .
C22 C23 1.376(3) .
C22 C21 1.376(3) .
C22 H22 0.9299 .
C17 H17 0.9299 .
C9 H9 0.9300 .
C21 H21 0.9300 .
C23 H23 0.9299 .
C28 C29 1.338(6) .
C28 C27 1.356(6) .
C28 H28 0.9300 .
C1 H1 0.9300 .
C30 C25 1.360(6) .
C30 C29 1.394(7) .
C30 H30 0.9301 .
C29 H29 0.9301 .
C31 C25 1.512(6) .
C31 H31A 0.9601 .
C31 H31B 0.9600 .
C31 H31C 0.9600 .
C25 C26 1.368(5) .
C26 C27 1.386(5) .
C26 H26 0.9301 .
C27 H27 0.9302 .

loop_
_platon_squeeze_void_nr
_platon_squeeze_void_average_x
_platon_squeeze_void_average_y
_platon_squeeze_void_average_z
_platon_squeeze_void_volume
_platon_squeeze_void_count_electrons
_platon_squeeze_void_content
1 -0.056 0.000 0.500 275 82 ' '
